data_7022168
loop_
_publ_author_name
'Bai, Yue-Ling'
'Bao, Xiaoli'
'Zhu, Shourong'
'Fang, Jianhui'
'Tao, Jun'

_publ_section_title
;
 Ligand field effect tuned magnetic behaviors of two chain compounds based
 on Mn(III)3O units: from slow magnetic relaxation to metamagnetism.
;
_journal_issue 4
_journal_name_full 'Dalton transactions (Cambridge, England : 2003)'
_journal_page_first 1033
_journal_page_last 1038
_journal_paper_doi 10.1039/c2dt31944f
_journal_volume 42
_journal_year 2013
_chemical_formula_sum 'C33 H30 Cl3 Mn3 N6 O8'
_chemical_formula_weight 909.80
_chemical_name_systematic
;
?
;
_space_group_IT_number 14
_symmetry_cell_setting monoclinic
_symmetry_space_group_name_Hall '-P 2ybc'
_symmetry_space_group_name_H-M 'P 1 21/c 1'
_atom_sites_solution_hydrogens geom
_atom_sites_solution_primary direct
_atom_sites_solution_secondary difmap
_audit_creation_method SHELXL-97
_cell_angle_alpha 90.00
_cell_angle_beta 100.337(3)
_cell_angle_gamma 90.00
_cell_formula_units_Z 4
_cell_length_a 15.381(2)
_cell_length_b 16.819(3)
_cell_length_c 14.024(2)
_cell_measurement_temperature 223(2)
_cell_volume 3569.0(9)
_computing_structure_refinement 'SHELXL-97 (Sheldrick, 1997)'
_computing_structure_solution 'SHELXS-97 (Sheldrick, 1990)'
_diffrn_ambient_temperature 223(2)
_diffrn_measured_fraction_theta_full 0.999
_diffrn_measured_fraction_theta_max 0.999
_diffrn_measurement_device_type 'Bruker Smart Apex CCD area detector'
_diffrn_measurement_method 'phi and omega scans'
_diffrn_radiation_monochromator graphite
_diffrn_radiation_source 'fine-focus sealed tube'
_diffrn_radiation_type MoK\a
_diffrn_radiation_wavelength 0.71073
_diffrn_reflns_av_R_equivalents 0.0412
_diffrn_reflns_av_sigmaI/netI 0.0394
_diffrn_reflns_limit_h_max 18
_diffrn_reflns_limit_h_min -18
_diffrn_reflns_limit_k_max 20
_diffrn_reflns_limit_k_min -20
_diffrn_reflns_limit_l_max 17
_diffrn_reflns_limit_l_min -17
_diffrn_reflns_number 27565
_diffrn_reflns_theta_full 26.00
_diffrn_reflns_theta_max 26.00
_diffrn_reflns_theta_min 1.35
_diffrn_standards_decay_% none
_exptl_absorpt_coefficient_mu 1.330
_exptl_absorpt_correction_T_max 0.689
_exptl_absorpt_correction_T_min 0.596
_exptl_absorpt_correction_type multi-scan
_exptl_crystal_colour Dark-brown
_exptl_crystal_density_diffrn 1.693
_exptl_crystal_density_method 'not measured'
_exptl_crystal_description block
_exptl_crystal_F_000 1840
_exptl_crystal_size_max 0.43
_exptl_crystal_size_mid 0.33
_exptl_crystal_size_min 0.28
_refine_diff_density_max 1.400
_refine_diff_density_min -0.491
_refine_diff_density_rms 0.113
_refine_ls_extinction_method none
_refine_ls_goodness_of_fit_ref 1.116
_refine_ls_hydrogen_treatment constr
_refine_ls_matrix_type full
_refine_ls_number_parameters 478
_refine_ls_number_reflns 6996
_refine_ls_number_restraints 1
_refine_ls_restrained_S_all 1.127
_refine_ls_R_factor_all 0.0742
_refine_ls_R_factor_gt 0.0634
_refine_ls_shift/su_max 0.001
_refine_ls_shift/su_mean 0.000
_refine_ls_structure_factor_coef Fsqd
_refine_ls_weighting_details 'calc w=1/[\s^2^(Fo^2^)+(0.0691P)^2^+9.1859P] where P=(Fo^2^+2Fc^2^)/3'
_refine_ls_weighting_scheme calc
_refine_ls_wR_factor_gt 0.1492
_refine_ls_wR_factor_ref 0.1553
_reflns_number_gt 5969
_reflns_number_total 6996
_reflns_threshold_expression >2sigma(I)
_cod_data_source_file c2dt31944f.txt
_cod_data_source_block p2
_cod_original_cell_volume 3569.1(10)
_cod_original_sg_symbol_H-M P21/c
_cod_database_code 7022168

loop_
_symmetry_equiv_pos_as_xyz
'x, y, z'
'-x, y+1/2, -z+1/2'
'-x, -y, -z'
'x, -y-1/2, z-1/2'

loop_
_atom_site_label
_atom_site_type_symbol
_atom_site_fract_x
_atom_site_fract_y
_atom_site_fract_z
_atom_site_U_iso_or_equiv
_atom_site_adp_type
_atom_site_occupancy
_atom_site_symmetry_multiplicity
_atom_site_calc_flag
_atom_site_refinement_flags
Mn1 Mn 0.29093(4) 0.33692(4) 0.54448(5) 0.01967(17) Uani 1 1 d .
Mn2 Mn 0.37365(4) 0.15725(4) 0.56261(5) 0.02205(18) Uani 1 1 d .
Mn3 Mn 0.16933(4) 0.18554(4) 0.45232(5) 0.01940(17) Uani 1 1 d .
Cl1 Cl 0.11418(13) 0.72484(8) 0.39133(17) 0.0817(7) Uani 1 1 d .
Cl2 Cl 0.83304(9) 0.12396(10) 0.79145(12) 0.0576(4) Uani 1 1 d .
Cl3 Cl -0.10030(9) -0.16639(8) 0.33799(12) 0.0491(4) Uani 1 1 d .
O1 O 0.27722(17) 0.22727(16) 0.5213(2) 0.0188(6) Uani 1 1 d .
O2 O 0.3102(2) 0.44471(18) 0.5474(3) 0.0337(8) Uani 1 1 d .
O3 O 0.4676(2) 0.09028(18) 0.6006(3) 0.0324(8) Uani 1 1 d .
O4 O 0.05929(19) 0.14665(17) 0.4043(2) 0.0262(7) Uani 1 1 d .
O5 O 0.2662(2) 0.3202(2) 0.6851(2) 0.0332(8) Uani 1 1 d .
O6 O 0.2236(2) 0.3091(2) 0.8228(2) 0.0300(7) Uani 1 1 d .
O7 O 0.4007(2) 0.1705(2) 0.4080(3) 0.0413(9) Uani 1 1 d .
H7B H 0.3653 0.2072 0.3842 0.050 Uiso 1 1 d R
O8 O 0.3392(3) 0.1659(2) 0.7156(2) 0.0404(9) Uani 1 1 d .
H8B H 0.2893 0.1891 0.7031 0.048 Uiso 1 1 d R
N1 N 0.1193(2) 0.2940(2) 0.4442(3) 0.0241(8) Uani 1 1 d .
N2 N 0.1753(2) 0.3554(2) 0.4685(2) 0.0209(7) Uani 1 1 d .
N3 N 0.4198(2) 0.3221(2) 0.5827(3) 0.0241(8) Uani 1 1 d .
N4 N 0.4502(2) 0.2474(2) 0.5992(3) 0.0227(8) Uani 1 1 d .
N5 N 0.2951(2) 0.0652(2) 0.5253(3) 0.0250(8) Uani 1 1 d .
N6 N 0.2101(2) 0.0782(2) 0.4833(3) 0.0224(8) Uani 1 1 d .
C1 C 0.2618(3) 0.5062(3) 0.5102(3) 0.0259(9) Uani 1 1 d .
C2 C 0.3017(3) 0.5806(3) 0.5214(4) 0.0344(11) Uani 1 1 d .
H2A H 0.3607 0.5851 0.5535 0.041 Uiso 1 1 calc R
C3 C 0.2564(4) 0.6474(3) 0.4863(4) 0.0408(13) Uani 1 1 d .
H3A H 0.2837 0.6975 0.4947 0.049 Uiso 1 1 calc R
C4 C 0.1711(4) 0.6406(3) 0.4388(4) 0.0391(12) Uani 1 1 d .
C5 C 0.1304(3) 0.5690(3) 0.4259(4) 0.0369(12) Uani 1 1 d .
H5A H 0.0719 0.5655 0.3923 0.044 Uiso 1 1 calc R
C6 C 0.1754(3) 0.5004(3) 0.4627(3) 0.0251(9) Uani 1 1 d .
C7 C 0.1317(3) 0.4237(3) 0.4457(3) 0.0255(9) Uani 1 1 d .
C8 C 0.0453(3) 0.4051(3) 0.4049(4) 0.0396(13) Uani 1 1 d .
H8A H -0.0008 0.4406 0.3814 0.047 Uiso 1 1 calc R
C9 C 0.0416(3) 0.3237(3) 0.4062(4) 0.0354(12) Uani 1 1 d .
H9A H -0.0092 0.2934 0.3833 0.042 Uiso 1 1 calc R
C10 C 0.5489(3) 0.1032(3) 0.6468(3) 0.0276(10) Uani 1 1 d .
C11 C 0.5995(3) 0.0364(3) 0.6783(4) 0.0443(14) Uani 1 1 d .
H11A H 0.5739 -0.0144 0.6678 0.053 Uiso 1 1 calc R
C12 C 0.6857(3) 0.0429(3) 0.7242(4) 0.0459(14) Uani 1 1 d .
H12A H 0.7184 -0.0027 0.7469 0.055 Uiso 1 1 calc R
C13 C 0.7236(3) 0.1167(3) 0.7366(4) 0.0361(12) Uani 1 1 d .
C14 C 0.6762(3) 0.1834(3) 0.7081(3) 0.0323(11) Uani 1 1 d .
H14A H 0.7031 0.2335 0.7187 0.039 Uiso 1 1 calc R
C15 C 0.5877(3) 0.1779(3) 0.6632(3) 0.0259(9) Uani 1 1 d .
C16 C 0.5373(3) 0.2504(3) 0.6359(3) 0.0235(9) Uani 1 1 d .
C17 C 0.5628(3) 0.3291(3) 0.6427(4) 0.0335(11) Uani 1 1 d .
H17A H 0.6197 0.3494 0.6655 0.040 Uiso 1 1 calc R
C18 C 0.4876(3) 0.3712(3) 0.6090(4) 0.0312(10) Uani 1 1 d .
H18A H 0.4843 0.4270 0.6050 0.037 Uiso 1 1 calc R
C19 C 0.0282(3) 0.0735(3) 0.3891(3) 0.0235(9) Uani 1 1 d .
C20 C -0.0600(3) 0.0657(3) 0.3419(4) 0.0325(11) Uani 1 1 d .
H20A H -0.0929 0.1116 0.3210 0.039 Uiso 1 1 calc R
C21 C -0.0984(3) -0.0068(3) 0.3260(4) 0.0350(11) Uani 1 1 d .
H21A H -0.1579 -0.0113 0.2957 0.042 Uiso 1 1 calc R
C22 C -0.0496(3) -0.0732(3) 0.3545(4) 0.0325(11) Uani 1 1 d .
C23 C 0.0357(3) -0.0688(3) 0.3990(3) 0.0289(10) Uani 1 1 d .
H23A H 0.0671 -0.1156 0.4187 0.035 Uiso 1 1 calc R
C24 C 0.0775(3) 0.0048(3) 0.4161(3) 0.0252(9) Uani 1 1 d .
C25 C 0.1690(3) 0.0089(3) 0.4627(3) 0.0262(9) Uani 1 1 d .
C26 C 0.2293(3) -0.0509(3) 0.4925(4) 0.0370(12) Uani 1 1 d .
H26A H 0.2196 -0.1061 0.4875 0.044 Uiso 1 1 calc R
C27 C 0.3061(3) -0.0129(3) 0.5309(4) 0.0372(12) Uani 1 1 d .
H27A H 0.3593 -0.0385 0.5575 0.045 Uiso 1 1 calc R
C28 C 0.2103(3) 0.3328(2) 0.7376(3) 0.0217(9) Uani 1 1 d .
C29 C 0.1274(4) 0.3766(3) 0.6981(4) 0.0392(12) Uani 1 1 d .
H29A H 0.0914 0.3814 0.7480 0.059 Uiso 1 1 calc R
H29B H 0.0948 0.3477 0.6432 0.059 Uiso 1 1 calc R
H29C H 0.1420 0.4292 0.6774 0.059 Uiso 1 1 calc R
C30 C 0.4705(5) 0.1808(7) 0.3656(6) 0.102(3) Uani 1 1 d D
H30A H 0.4929 0.1270 0.3587 0.122 Uiso 1 1 calc R
H30B H 0.4456 0.1984 0.2997 0.122 Uiso 1 1 calc R
C31 C 0.5428(7) 0.2250(10) 0.3910(7) 0.192(9) Uani 1 1 d D
H31A H 0.5805 0.2194 0.3428 0.288 Uiso 1 1 calc R
H31B H 0.5746 0.2075 0.4535 0.288 Uiso 1 1 calc R
H31C H 0.5261 0.2803 0.3952 0.288 Uiso 1 1 calc R
C32 C 0.3271(4) 0.1184(4) 0.7955(4) 0.0498(15) Uani 1 1 d .
H32A H 0.3377 0.1507 0.8546 0.060 Uiso 1 1 calc R
H32B H 0.2659 0.0995 0.7857 0.060 Uiso 1 1 calc R
C33 C 0.3852(7) 0.0520(5) 0.8075(6) 0.097(3) Uani 1 1 d .
H33A H 0.3751 0.0207 0.8626 0.145 Uiso 1 1 calc R
H33B H 0.4459 0.0705 0.8186 0.145 Uiso 1 1 calc R
H33C H 0.3743 0.0194 0.7495 0.145 Uiso 1 1 calc R

loop_
_atom_site_aniso_label
_atom_site_aniso_U_11
_atom_site_aniso_U_22
_atom_site_aniso_U_33
_atom_site_aniso_U_23
_atom_site_aniso_U_13
_atom_site_aniso_U_12
Mn1 0.0159(3) 0.0162(3) 0.0253(3) 0.0002(2) -0.0006(3) 0.0006(2)
Mn2 0.0165(3) 0.0179(3) 0.0297(4) -0.0003(3) -0.0015(3) 0.0012(3)
Mn3 0.0165(3) 0.0157(3) 0.0245(3) 0.0001(2) -0.0001(3) -0.0016(2)
Cl1 0.0730(12) 0.0208(7) 0.1344(17) 0.0158(8) -0.0270(11) 0.0080(7)
Cl2 0.0225(6) 0.0688(10) 0.0737(10) 0.0137(8) -0.0127(7) 0.0088(6)
Cl3 0.0389(7) 0.0285(6) 0.0753(10) -0.0123(6) -0.0018(7) -0.0140(5)
O1 0.0126(13) 0.0155(14) 0.0259(15) 0.0017(11) -0.0029(12) 0.0001(11)
O2 0.0256(17) 0.0177(15) 0.052(2) 0.0008(14) -0.0093(15) 0.0010(13)
O3 0.0207(16) 0.0221(16) 0.050(2) -0.0021(14) -0.0048(15) 0.0043(13)
O4 0.0169(15) 0.0181(15) 0.0400(18) 0.0006(13) -0.0044(13) -0.0029(12)
O5 0.0382(19) 0.041(2) 0.0217(16) 0.0030(14) 0.0088(15) 0.0109(15)
O6 0.0303(17) 0.0373(18) 0.0226(17) 0.0018(13) 0.0053(14) 0.0071(15)
O7 0.0272(18) 0.060(2) 0.036(2) 0.0021(17) 0.0031(15) 0.0038(17)
O8 0.047(2) 0.039(2) 0.0361(19) 0.0121(15) 0.0103(17) 0.0166(17)
N1 0.0197(18) 0.0185(18) 0.032(2) -0.0007(15) -0.0008(15) 0.0033(15)
N2 0.0187(17) 0.0199(18) 0.0224(18) -0.0001(14) -0.0010(14) -0.0020(14)
N3 0.0200(18) 0.0198(18) 0.031(2) -0.0017(15) 0.0008(15) 0.0014(15)
N4 0.0230(18) 0.0172(17) 0.030(2) -0.0021(15) 0.0102(15) -0.0001(15)
N5 0.0194(18) 0.0157(17) 0.038(2) 0.0001(15) -0.0007(16) 0.0020(14)
N6 0.0169(17) 0.0228(18) 0.0271(19) 0.0008(15) 0.0025(15) 0.0006(14)
C1 0.027(2) 0.021(2) 0.030(2) -0.0020(18) 0.0051(19) 0.0014(18)
C2 0.027(2) 0.021(2) 0.054(3) -0.002(2) 0.001(2) -0.0026(19)
C3 0.043(3) 0.019(2) 0.060(3) -0.002(2) 0.009(3) -0.006(2)
C4 0.039(3) 0.018(2) 0.055(3) 0.007(2) -0.004(2) 0.006(2)
C5 0.034(3) 0.029(3) 0.043(3) 0.003(2) -0.004(2) 0.006(2)
C6 0.028(2) 0.021(2) 0.026(2) 0.0006(17) 0.0020(18) 0.0020(18)
C7 0.021(2) 0.025(2) 0.029(2) 0.0032(18) -0.0014(18) 0.0016(18)
C8 0.020(2) 0.024(2) 0.066(4) 0.009(2) -0.013(2) 0.0046(19)
C9 0.019(2) 0.025(2) 0.056(3) 0.003(2) -0.010(2) 0.0007(19)
C10 0.020(2) 0.027(2) 0.033(2) -0.0007(19) 0.0005(19) 0.0046(18)
C11 0.033(3) 0.029(3) 0.067(4) 0.008(3) -0.002(3) 0.009(2)
C12 0.027(3) 0.041(3) 0.067(4) 0.014(3) -0.002(3) 0.012(2)
C13 0.015(2) 0.049(3) 0.041(3) 0.008(2) -0.006(2) 0.011(2)
C14 0.023(2) 0.041(3) 0.030(3) 0.002(2) 0.000(2) 0.000(2)
C15 0.017(2) 0.034(2) 0.025(2) 0.0032(18) 0.0009(18) 0.0054(18)
C16 0.015(2) 0.025(2) 0.030(2) -0.0019(18) 0.0025(18) -0.0007(17)
C17 0.020(2) 0.031(3) 0.046(3) 0.000(2) -0.002(2) -0.0037(19)
C18 0.021(2) 0.026(2) 0.045(3) -0.001(2) 0.001(2) -0.0025(19)
C19 0.025(2) 0.021(2) 0.024(2) 0.0002(17) 0.0051(18) -0.0042(18)
C20 0.026(2) 0.026(2) 0.042(3) 0.001(2) -0.002(2) -0.003(2)
C21 0.023(2) 0.037(3) 0.041(3) -0.006(2) -0.007(2) -0.010(2)
C22 0.034(3) 0.024(2) 0.039(3) -0.009(2) 0.007(2) -0.013(2)
C23 0.029(2) 0.021(2) 0.037(3) -0.0023(19) 0.007(2) -0.0046(19)
C24 0.024(2) 0.028(2) 0.024(2) -0.0030(18) 0.0057(18) -0.0058(18)
C25 0.032(2) 0.021(2) 0.026(2) -0.0025(17) 0.0045(19) 0.0003(19)
C26 0.031(3) 0.020(2) 0.056(3) -0.003(2) -0.004(2) 0.000(2)
C27 0.028(2) 0.023(2) 0.059(3) -0.001(2) 0.002(2) 0.002(2)
C28 0.025(2) 0.016(2) 0.022(2) -0.0029(16) 0.0018(18) -0.0014(17)
C29 0.041(3) 0.048(3) 0.030(3) 0.008(2) 0.010(2) 0.018(3)
C30 0.062(5) 0.176(10) 0.074(6) -0.006(6) 0.031(4) -0.035(6)
C31 0.112(9) 0.42(2) 0.055(5) -0.070(9) 0.038(6) -0.146(13)
C32 0.054(4) 0.051(4) 0.045(3) 0.020(3) 0.009(3) 0.002(3)
C33 0.137(8) 0.073(5) 0.095(6) 0.058(5) 0.060(6) 0.056(5)

loop_
_atom_type_symbol
_atom_type_description
_atom_type_scat_dispersion_real
_atom_type_scat_dispersion_imag
_atom_type_scat_source
C C 0.0033 0.0016 'International Tables Vol C Tables 4.2.6.8 and 6.1.1.4'
H H 0.0000 0.0000 'International Tables Vol C Tables 4.2.6.8 and 6.1.1.4'
N N 0.0061 0.0033 'International Tables Vol C Tables 4.2.6.8 and 6.1.1.4'
O O 0.0106 0.0060 'International Tables Vol C Tables 4.2.6.8 and 6.1.1.4'
Cl Cl 0.1484 0.1585 'International Tables Vol C Tables 4.2.6.8 and 6.1.1.4'
Mn Mn 0.3368 0.7283 'International Tables Vol C Tables 4.2.6.8 and 6.1.1.4'

loop_
_geom_angle_atom_site_label_1
_geom_angle_atom_site_label_2
_geom_angle_atom_site_label_3
_geom_angle
_geom_angle_site_symmetry_3
O2 Mn1 O1 170.42(15) .
O2 Mn1 N2 88.99(14) .
O1 Mn1 N2 89.95(13) .
O2 Mn1 N3 88.17(14) .
O1 Mn1 N3 89.95(13) .
N2 Mn1 N3 162.26(16) .
O2 Mn1 O5 99.67(15) .
O1 Mn1 O5 89.83(13) .
N2 Mn1 O5 103.70(14) .
N3 Mn1 O5 94.03(14) .
O3 Mn2 O1 178.95(15) .
O3 Mn2 N4 89.67(15) .
O1 Mn2 N4 89.97(14) .
O3 Mn2 N5 90.47(14) .
O1 Mn2 N5 89.90(13) .
N4 Mn2 N5 179.82(17) .
O3 Mn2 O7 93.84(15) .
O1 Mn2 O7 85.16(13) .
N4 Mn2 O7 88.27(14) .
N5 Mn2 O7 91.83(15) .
O3 Mn2 O8 94.00(14) .
O1 Mn2 O8 86.97(12) .
N4 Mn2 O8 86.22(14) .
N5 Mn2 O8 93.66(15) .
O7 Mn2 O8 170.39(13) .
O4 Mn3 O1 170.86(14) .
O4 Mn3 N6 89.45(14) .
O1 Mn3 N6 90.69(13) .
O4 Mn3 N1 89.06(14) .
O1 Mn3 N1 89.08(13) .
N6 Mn3 N1 169.10(15) .
O4 Mn3 O6 100.35(13) 4_565
O1 Mn3 O6 88.76(12) 4_565
N6 Mn3 O6 94.02(14) 4_565
N1 Mn3 O6 96.87(14) 4_565
Mn1 O1 Mn3 120.79(14) .
Mn1 O1 Mn2 119.89(14) .
Mn3 O1 Mn2 119.27(14) .
C1 O2 Mn1 133.2(3) .
C10 O3 Mn2 132.0(3) .
C19 O4 Mn3 132.6(3) .
C28 O5 Mn1 142.7(3) .
C28 O6 Mn3 141.6(3) 4_566
C30 O7 Mn2 137.3(5) .
C32 O8 Mn2 141.8(3) .
C9 N1 N2 107.6(4) .
C9 N1 Mn3 133.7(3) .
N2 N1 Mn3 117.9(3) .
C7 N2 N1 109.1(3) .
C7 N2 Mn1 130.1(3) .
N1 N2 Mn1 120.0(3) .
C18 N3 N4 107.6(4) .
C18 N3 Mn1 134.1(3) .
N4 N3 Mn1 117.7(3) .
N3 N4 C16 108.8(3) .
N3 N4 Mn2 120.8(3) .
C16 N4 Mn2 130.3(3) .
C27 N5 N6 106.9(4) .
C27 N5 Mn2 134.1(3) .
N6 N5 Mn2 119.1(3) .
C25 N6 N5 109.7(4) .
C25 N6 Mn3 130.2(3) .
N5 N6 Mn3 119.9(3) .
O2 C1 C6 124.0(4) .
O2 C1 C2 116.9(4) .
C6 C1 C2 119.1(4) .
C3 C2 C1 120.8(5) .
C4 C3 C2 119.4(5) .
C5 C4 C3 121.3(5) .
C5 C4 Cl1 119.1(4) .
C3 C4 Cl1 119.6(4) .
C4 C5 C6 119.9(5) .
C1 C6 C5 119.4(4) .
C1 C6 C7 121.2(4) .
C5 C6 C7 119.2(4) .
N2 C7 C8 107.9(4) .
N2 C7 C6 121.6(4) .
C8 C7 C6 130.5(4) .
C9 C8 C7 105.0(4) .
N1 C9 C8 110.4(4) .
O3 C10 C15 124.7(4) .
O3 C10 C11 116.7(4) .
C15 C10 C11 118.5(4) .
C12 C11 C10 121.5(5) .
C13 C12 C11 119.1(5) .
C14 C13 C12 121.2(4) .
C14 C13 Cl2 120.1(4) .
C12 C13 Cl2 118.7(4) .
C13 C14 C15 120.4(5) .
C10 C15 C14 119.2(4) .
C10 C15 C16 121.3(4) .
C14 C15 C16 119.5(4) .
N4 C16 C17 108.2(4) .
N4 C16 C15 121.0(4) .
C17 C16 C15 130.8(4) .
C18 C17 C16 105.1(4) .
N3 C18 C17 110.3(4) .
O4 C19 C24 124.2(4) .
O4 C19 C20 117.0(4) .
C24 C19 C20 118.9(4) .
C21 C20 C19 121.1(4) .
C20 C21 C22 119.1(4) .
C23 C22 C21 121.9(4) .
C23 C22 Cl3 118.9(4) .
C21 C22 Cl3 119.1(4) .
C22 C23 C24 120.6(4) .
C23 C24 C19 118.4(4) .
C23 C24 C25 120.2(4) .
C19 C24 C25 121.5(4) .
N6 C25 C26 107.7(4) .
N6 C25 C24 121.7(4) .
C26 C25 C24 130.6(4) .
C27 C26 C25 105.4(4) .
N5 C27 C26 110.4(4) .
O6 C28 O5 120.1(4) .
O6 C28 C29 119.9(4) .
O5 C28 C29 119.9(4) .
C31 C30 O7 131.0(9) .
C33 C32 O8 111.6(5) .

loop_
_geom_bond_atom_site_label_1
_geom_bond_atom_site_label_2
_geom_bond_distance
_geom_bond_site_symmetry_2
Mn1 O2 1.836(3) .
Mn1 O1 1.878(3) .
Mn1 N2 1.927(3) .
Mn1 N3 1.975(4) .
Mn1 O5 2.093(3) .
Mn2 O3 1.834(3) .
Mn2 O1 1.901(3) .
Mn2 N4 1.932(4) .
Mn2 N5 1.976(4) .
Mn2 O7 2.290(4) .
Mn2 O8 2.305(3) .
Mn3 O4 1.827(3) .
Mn3 O1 1.899(3) .
Mn3 N6 1.935(4) .
Mn3 N1 1.975(4) .
Mn3 O6 2.133(3) 4_565
Cl1 C4 1.735(5) .
Cl2 C13 1.725(5) .
Cl3 C22 1.748(4) .
O2 C1 1.326(5) .
O3 C10 1.319(5) .
O4 C19 1.323(5) .
O5 C28 1.247(5) .
O6 C28 1.241(5) .
O6 Mn3 2.133(3) 4_566
O7 C30 1.330(8) .
O8 C32 1.416(6) .
N1 C9 1.316(6) .
N1 N2 1.350(5) .
N2 C7 1.340(6) .
N3 C18 1.330(6) .
N3 N4 1.345(5) .
N4 C16 1.348(5) .
N5 C27 1.324(6) .
N5 N6 1.352(5) .
N6 C25 1.333(6) .
C1 C6 1.379(6) .
C1 C2 1.390(6) .
C2 C3 1.366(7) .
C3 C4 1.365(8) .
C4 C5 1.355(7) .
C5 C6 1.395(6) .
C6 C7 1.455(6) .
C7 C8 1.385(6) .
C8 C9 1.370(7) .
C10 C15 1.392(6) .
C10 C11 1.393(6) .
C11 C12 1.372(7) .
C12 C13 1.368(8) .
C13 C14 1.358(7) .
C14 C15 1.397(6) .
C15 C16 1.459(6) .
C16 C17 1.379(6) .
C17 C18 1.367(7) .
C19 C24 1.397(6) .
C19 C20 1.404(6) .
C20 C21 1.357(6) .
C21 C22 1.364(7) .
C22 C23 1.350(7) .
C23 C24 1.396(6) .
C24 C25 1.442(6) .
C25 C26 1.382(7) .
C26 C27 1.366(7) .
C28 C29 1.491(6) .
C30 C31 1.332(8) .
C32 C33 1.421(9) .

loop_
_geom_hbond_atom_site_label_D
_geom_hbond_atom_site_label_H
_geom_hbond_atom_site_label_A
_geom_hbond_distance_DH
_geom_hbond_distance_HA
_geom_hbond_distance_DA
_geom_hbond_angle_DHA
_geom_hbond_site_symmetry_A
O7 H7B O6 0.85 2.21 2.792(5) 125.4 4_565
O8 H8B O5 0.85 2.24 2.828(5) 126.5 .
